data_4128055
loop_
_publ_author_name
'Kundu, Subrata'
'Phu, Phan N.'
'Ghosh, Pokhraj'
'Kozimor, Stosh A.'
'Bertke, Jeffery A.'
'Stieber, S Chantal E'
'Warren, Timothy H.'

_publ_contact_author 'Timothy H. Warren'
_publ_section_title
;
 Nitrosyl Linkage Isomers: NO Coupling to N<sub>2</sub>O at a Mononuclear
 Site.
;
_journal_issue 4
_journal_name_full 'Journal of the American Chemical Society'
_journal_page_first 1415
_journal_page_last 1419
_journal_paper_doi 10.1021/jacs.8b09769
_journal_volume 141
_journal_year 2019
_chemical_formula_moiety 'C58 H72 F12 N4 Ni2 O2'
_chemical_formula_sum 'C58 H72 F12 N4 Ni2 O2'
_chemical_formula_weight 1202.61
_chemical_name_systematic {[iPr2NNF6]NiOH}2
_space_group_crystal_system triclinic
_space_group_IT_number 2
_space_group_name_Hall '-P 1'
_space_group_name_H-M_alt 'P -1'
_symmetry_space_group_name_Hall '-P 1'
_symmetry_space_group_name_H-M 'P -1'
_atom_sites_solution_hydrogens mixed
_audit_creation_method SHELXL-2014/7
_cell_angle_alpha 82.6440(10)
_cell_angle_beta 76.3840(10)
_cell_angle_gamma 65.6130(10)
_cell_formula_units_Z 2
_cell_length_a 11.6731(10)
_cell_length_b 13.2679(11)
_cell_length_c 20.9329(18)
_cell_measurement_reflns_used 9914
_cell_measurement_temperature 100(2)
_cell_measurement_theta_max 28.51
_cell_measurement_theta_min 2.37
_cell_volume 2868.0(4)
_computing_cell_refinement 'SAINT V8.34A (Bruker, 2005)'
_computing_data_collection 'APEX2 V2014.9-0 (Bruker, 2014)'
_computing_data_reduction
; 
SAINT V8.34A, XPREP v2014/2, SADABS V2014/4, (Bruker, 2014) 
;
_computing_molecular_graphics
; 
SHELXTL v2014-4 (Bruker, 2014) 
;
_computing_publication_material 'XCIF V2014-2 (Bruker, 2014)'
_computing_structure_refinement 'SHELX-2014-6 (Sheldrick, 2015)'
_computing_structure_solution 'SHELX-2014-4 (Sheldrick, 2015)'
_diffrn_ambient_temperature 100(2)
_diffrn_measured_fraction_theta_full 1.000
_diffrn_measured_fraction_theta_max 0.991
_diffrn_measurement_device 'Bruker Kappa/ApexII CCD'
_diffrn_measurement_method 'profile data from \f and \w scans'
_diffrn_radiation_monochromator graphite
_diffrn_radiation_source 'fine-focus sealed tube'
_diffrn_radiation_type MoK\a
_diffrn_radiation_wavelength 0.71073
_diffrn_radiation_wavelength_id 15197
_diffrn_reflns_av_R_equivalents 0.0394
_diffrn_reflns_av_unetI/netI 0.0477
_diffrn_reflns_Laue_measured_fraction_full 1.000
_diffrn_reflns_Laue_measured_fraction_max 0.991
_diffrn_reflns_limit_h_max 15
_diffrn_reflns_limit_h_min -15
_diffrn_reflns_limit_k_max 17
_diffrn_reflns_limit_k_min -17
_diffrn_reflns_limit_l_max 28
_diffrn_reflns_limit_l_min -27
_diffrn_reflns_number 41401
_diffrn_reflns_point_group_measured_fraction_full 1.000
_diffrn_reflns_point_group_measured_fraction_max 0.991
_diffrn_reflns_theta_full 25.242
_diffrn_reflns_theta_max 28.578
_diffrn_reflns_theta_min 1.686
_exptl_absorpt_coefficient_mu 0.740
_exptl_absorpt_correction_T_max 0.7457
_exptl_absorpt_correction_T_min 0.6112
_exptl_absorpt_correction_type integration
_exptl_absorpt_process_details 'SADABS V2014/4 (Bruker, 2014)'
_exptl_crystal_colour orange
_exptl_crystal_density_diffrn 1.393
_exptl_crystal_density_method 'not measured'
_exptl_crystal_description block
_exptl_crystal_F_000 1256
_exptl_crystal_id 15197
_exptl_crystal_size_max 0.31
_exptl_crystal_size_mid 0.22
_exptl_crystal_size_min 0.15
_refine_diff_density_max 0.941
_refine_diff_density_min -0.565
_refine_diff_density_rms 0.068
_refine_ls_extinction_method none
_refine_ls_goodness_of_fit_ref 1.028
_refine_ls_hydrogen_treatment mixed
_refine_ls_matrix_type full
_refine_ls_number_parameters 974
_refine_ls_number_reflns 14532
_refine_ls_number_restraints 938
_refine_ls_restrained_S_all 1.023
_refine_ls_R_factor_all 0.0676
_refine_ls_R_factor_gt 0.0442
_refine_ls_shift/su_max 0.016
_refine_ls_shift/su_mean 0.000
_refine_ls_structure_factor_coef Fsqd
_refine_ls_weighting_details 'w=1/[\s^2^(Fo^2^)+(0.0420P)^2^+2.7200P] where P=(Fo^2^+2Fc^2^)/3'
_refine_ls_weighting_scheme calc
_refine_ls_wR_factor_gt 0.0991
_refine_ls_wR_factor_ref 0.1089
_reflns_Friedel_coverage 0.000
_reflns_number_gt 11002
_reflns_number_total 14532
_reflns_threshold_expression 'I > 2\s(I)'
_cod_data_source_file ja8b09769_si_006.cif
_cod_data_source_block NiOH
_cod_database_code 4128055
_shelx_shelxl_version_number 2014/7
_shelx_space_group_comment
; 
The symmetry employed for this shelxl refinement is uniquely defined 
by the following loop, which should always be used as a source of 
symmetry information in preference to the above space-group names. 
They are only intended as comments. 
;
_shelx_estimated_absorpt_t_min 0.803
_shelx_estimated_absorpt_t_max 0.897

loop_
_space_group_symop_operation_xyz
'x, y, z'
'-x, -y, -z'

loop_
_atom_site_label
_atom_site_type_symbol
_atom_site_fract_x
_atom_site_fract_y
_atom_site_fract_z
_atom_site_U_iso_or_equiv
_atom_site_adp_type
_atom_site_occupancy
_atom_site_site_symmetry_order
_atom_site_calc_flag
_atom_site_refinement_flags_posn
_atom_site_refinement_flags_adp
_atom_site_refinement_flags_occupancy
_atom_site_disorder_assembly
_atom_site_disorder_group
Ni1 Ni -0.08555(3) 0.81326(2) 0.26809(2) 0.01806(7) Uani 1 1 d D . . . .
Ni2 Ni 0.13540(2) 0.59536(2) 0.25821(2) 0.01436(7) Uani 1 1 d D . . . .
F1 F -0.42444(16) 1.16887(12) 0.19172(8) 0.0420(4) Uani 1 1 d . . . . .
F2 F -0.29077(15) 1.07847(12) 0.10916(7) 0.0357(4) Uani 1 1 d . . . . .
F3 F -0.45679(15) 1.04321(14) 0.15283(8) 0.0398(4) Uani 1 1 d . . . . .
O1 O -0.02631(18) 0.66789(16) 0.23615(11) 0.0199(5) Uani 0.774(4) 1 d D U P A 1
H1A H -0.005(4) 0.690(3) 0.1998(12) 0.030 Uiso 0.774(4) 1 d D U P A 1
O2 O 0.09561(19) 0.74455(16) 0.27384(11) 0.0231(5) Uani 0.774(4) 1 d D U P A 1
H2A H 0.063(4) 0.726(3) 0.3155(11) 0.035 Uiso 0.774(4) 1 d D U P A 1
O1B O 0.0390(7) 0.7118(5) 0.2056(3) 0.0232(17) Uani 0.226(4) 1 d D U P A 2
O2B O 0.0026(6) 0.6918(5) 0.3224(3) 0.0222(17) Uani 0.226(4) 1 d D U P A 2
N1 N -0.17298(17) 0.91622(14) 0.20287(8) 0.0173(4) Uani 1 1 d . . . . .
N2 N -0.22114(17) 0.87542(15) 0.34347(9) 0.0186(4) Uani 1 1 d . . . . .
N3 N 0.30044(17) 0.54283(15) 0.28085(9) 0.0186(4) Uani 1 1 d . . . . .
N4 N 0.14220(16) 0.45326(15) 0.24433(9) 0.0175(4) Uani 1 1 d . . . . .
C1 C -0.2946(2) 0.98321(17) 0.21595(10) 0.0188(4) Uani 1 1 d . . . . .
C2 C -0.3770(2) 0.98741(19) 0.27713(11) 0.0227(5) Uani 1 1 d . . . . .
H2 H -0.4664 1.0270 0.2786 0.027 Uiso 1 1 calc R U . . .
C3 C -0.3401(2) 0.93911(19) 0.33590(11) 0.0222(5) Uani 1 1 d D . . . .
C4 C -0.3646(2) 1.0685(2) 0.16643(12) 0.0288(5) Uani 1 1 d . . . . .
C5 C -0.4512(6) 0.9607(7) 0.3963(3) 0.0274(17) Uani 0.491(3) 1 d D U P B 1
F4 F -0.5666(11) 1.0048(9) 0.3784(7) 0.061(3) Uani 0.491(3) 1 d D U P B 1
F5 F -0.4546(10) 1.0357(7) 0.4343(5) 0.0404(19) Uani 0.491(3) 1 d D U P B 1
F6 F -0.4425(11) 0.8696(6) 0.4328(5) 0.0324(15) Uani 0.491(3) 1 d D U P B 1
C5B C -0.4538(10) 0.9658(12) 0.3950(5) 0.037(3) Uani 0.309(3) 1 d D U P B 2
F4B F -0.5646(12) 0.9855(11) 0.3761(7) 0.0188(18) Uani 0.309(3) 1 d D U P B 2
F5B F -0.4736(16) 1.0580(11) 0.4226(8) 0.040(3) Uani 0.309(3) 1 d D U P B 2
F6B F -0.4423(19) 0.8880(12) 0.4422(8) 0.048(4) Uani 0.309(3) 1 d D U P B 2
C5C C -0.4498(11) 0.9984(9) 0.3925(4) 0.044(3) Uani 0.200(3) 1 d D U P B 3
F4C F -0.5475(19) 0.9719(15) 0.3871(11) 0.045(4) Uani 0.200(3) 1 d D U P B 3
F5C F -0.4978(10) 1.1083(7) 0.3906(5) 0.062(3) Uani 0.200(3) 1 d D U P B 3
F6C F -0.4298(10) 0.9656(12) 0.4525(4) 0.067(3) Uani 0.200(3) 1 d D U P B 3
C6 C -0.0899(2) 0.90496(17) 0.13858(10) 0.0187(4) Uani 1 1 d . . . . .
C7 C -0.1026(2) 0.84858(18) 0.09007(11) 0.0224(5) Uani 1 1 d . . . . .
C8 C -0.0104(2) 0.8274(2) 0.03204(11) 0.0287(5) Uani 1 1 d . . . . .
H8 H -0.0160 0.7882 -0.0012 0.034 Uiso 1 1 calc R U . . .
C9 C 0.0890(3) 0.8619(2) 0.02172(12) 0.0342(6) Uani 1 1 d . . . . .
H9 H 0.1510 0.8464 -0.0183 0.041 Uiso 1 1 calc R U . . .
C10 C 0.0985(3) 0.9192(2) 0.06957(13) 0.0320(6) Uani 1 1 d . . . . .
H10 H 0.1666 0.9436 0.0618 0.038 Uiso 1 1 calc R U . . .
C11 C 0.0100(2) 0.94166(18) 0.12894(11) 0.0233(5) Uani 1 1 d D . . . .
C12 C -0.1908(2) 0.86535(19) 0.40836(10) 0.0215(5) Uani 1 1 d . . . . .
C13 C -0.1747(3) 0.9542(2) 0.42844(13) 0.0332(6) Uani 1 1 d . . . . .
C14 C -0.1529(3) 0.9491(2) 0.49211(14) 0.0418(7) Uani 1 1 d . . . . .
H14 H -0.1418 1.0089 0.5065 0.050 Uiso 1 1 calc R U . . .
C15 C -0.1472(3) 0.8596(2) 0.53391(12) 0.0366(6) Uani 1 1 d . . . . .
H15 H -0.1356 0.8587 0.5774 0.044 Uiso 1 1 calc R U . . .
C16 C -0.1583(3) 0.7715(2) 0.51239(12) 0.0340(6) Uani 1 1 d . . . . .
H16 H -0.1520 0.7088 0.5412 0.041 Uiso 1 1 calc R U . . .
C17 C -0.1787(3) 0.7713(2) 0.44935(12) 0.0285(5) Uani 1 1 d D . . . .
C18 C -0.2112(3) 0.8102(2) 0.09729(12) 0.0286(5) Uani 1 1 d . . . . .
H18 H -0.2710 0.8360 0.1403 0.034 Uiso 1 1 calc R U . . .
C20 C -0.1754(3) 1.0541(2) 0.38406(15) 0.0450(8) Uani 1 1 d . . . . .
H20 H -0.2117 1.0535 0.3454 0.054 Uiso 1 1 calc R U . . .
C22 C -0.1615(3) 0.6843(2) 0.09815(14) 0.0397(7) Uani 1 1 d . . . . .
H22A H -0.1027 0.6570 0.0564 0.060 Uiso 1 1 calc R U . . .
H22B H -0.2339 0.6623 0.1042 0.060 Uiso 1 1 calc R U . . .
H22C H -0.1158 0.6527 0.1344 0.060 Uiso 1 1 calc R U . . .
C23 C -0.2883(3) 0.8607(3) 0.04212(14) 0.0415(7) Uani 1 1 d . . . . .
H23A H -0.2342 0.8303 -0.0001 0.062 Uiso 1 1 calc R U . . .
H23B H -0.3156 0.9414 0.0399 0.062 Uiso 1 1 calc R U . . .
H23C H -0.3642 0.8427 0.0515 0.062 Uiso 1 1 calc R U . . .
C19 C 0.0241(11) 1.0056(8) 0.1804(4) 0.0277(19) Uani 0.69(4) 1 d D U P C 1
H19 H -0.0198 0.9851 0.2240 0.033 Uiso 0.69(4) 1 calc R U P C 1
C24 C 0.1592(9) 0.9810(12) 0.1864(7) 0.046(2) Uani 0.69(4) 1 d D U P C 1
H24A H 0.2041 1.0050 0.1457 0.068 Uiso 0.69(4) 1 calc R U P C 1
H24B H 0.2047 0.9013 0.1941 0.068 Uiso 0.69(4) 1 calc R U P C 1
H24C H 0.1569 1.0208 0.2234 0.068 Uiso 0.69(4) 1 calc R U P C 1
C25 C -0.0500(16) 1.1299(9) 0.1684(6) 0.043(2) Uani 0.69(4) 1 d D U P C 1
H25A H -0.0474 1.1710 0.2034 0.065 Uiso 0.69(4) 1 calc R U P C 1
H25B H -0.1395 1.1446 0.1684 0.065 Uiso 0.69(4) 1 calc R U P C 1
H25C H -0.0106 1.1536 0.1258 0.065 Uiso 0.69(4) 1 calc R U P C 1
C19B C 0.009(3) 1.0134(18) 0.1811(10) 0.026(3) Uani 0.31(4) 1 d D U P C 2
H19B H -0.0123 0.9787 0.2252 0.031 Uiso 0.31(4) 1 calc R U P C 2
C24B C 0.142(2) 1.010(3) 0.1733(15) 0.053(4) Uani 0.31(4) 1 d D U P C 2
H24D H 0.1607 1.0523 0.1331 0.080 Uiso 0.31(4) 1 calc R U P C 2
H24E H 0.2044 0.9334 0.1702 0.080 Uiso 0.31(4) 1 calc R U P C 2
H24F H 0.1464 1.0434 0.2114 0.080 Uiso 0.31(4) 1 calc R U P C 2
C25B C -0.091(3) 1.133(2) 0.1804(15) 0.042(4) Uani 0.31(4) 1 d D U P C 2
H25D H -0.0810 1.1750 0.2126 0.063 Uiso 0.31(4) 1 calc R U P C 2
H25E H -0.1773 1.1334 0.1918 0.063 Uiso 0.31(4) 1 calc R U P C 2
H25F H -0.0776 1.1672 0.1365 0.063 Uiso 0.31(4) 1 calc R U P C 2
C26 C -0.0379(4) 1.0428(3) 0.35890(16) 0.0569(9) Uani 1 1 d . . . . .
H26A H -0.0024 1.0491 0.3955 0.085 Uiso 1 1 calc R U . . .
H26B H -0.0360 1.1016 0.3257 0.085 Uiso 1 1 calc R U . . .
H26C H 0.0137 0.9704 0.3392 0.085 Uiso 1 1 calc R U . . .
C27 C -0.2569(4) 1.1638(3) 0.41783(19) 0.0583(10) Uani 1 1 d . . . . .
H27A H -0.3443 1.1680 0.4355 0.088 Uiso 1 1 calc R U . . .
H27B H -0.2598 1.2252 0.3859 0.088 Uiso 1 1 calc R U . . .
H27C H -0.2191 1.1687 0.4538 0.088 Uiso 1 1 calc R U . . .
C21 C -0.1687(4) 0.6637(3) 0.4258(2) 0.0320(9) Uani 0.750(5) 1 d D U P D 1
H21 H -0.1915 0.6783 0.3814 0.038 Uiso 0.750(5) 1 calc R U P D 1
C28 C -0.0300(4) 0.5764(3) 0.41934(18) 0.0368(10) Uani 0.750(5) 1 d D U P D 1
H28A H 0.0262 0.5988 0.3832 0.055 Uiso 0.750(5) 1 calc R U P D 1
H28B H -0.0270 0.5046 0.4102 0.055 Uiso 0.750(5) 1 calc R U P D 1
H28C H -0.0009 0.5701 0.4605 0.055 Uiso 0.750(5) 1 calc R U P D 1
C29 C -0.2629(5) 0.6212(4) 0.4726(2) 0.0486(12) Uani 0.750(5) 1 d D U P D 1
H29A H -0.2322 0.5928 0.5137 0.073 Uiso 0.750(5) 1 calc R U P D 1
H29B H -0.2688 0.5616 0.4520 0.073 Uiso 0.750(5) 1 calc R U P D 1
H29C H -0.3478 0.6820 0.4820 0.073 Uiso 0.750(5) 1 calc R U P D 1
C21B C -0.2304(10) 0.6895(8) 0.4341(6) 0.038(3) Uani 0.250(5) 1 d D U P D 2
H21B H -0.2232 0.6946 0.3853 0.046 Uiso 0.250(5) 1 calc R U P D 2
C28B C -0.3688(12) 0.7016(15) 0.4644(9) 0.077(5) Uani 0.250(5) 1 d D U P D 2
H28D H -0.3857 0.7100 0.5120 0.115 Uiso 0.250(5) 1 calc R U P D 2
H28E H -0.3797 0.6355 0.4559 0.115 Uiso 0.250(5) 1 calc R U P D 2
H28F H -0.4291 0.7670 0.4446 0.115 Uiso 0.250(5) 1 calc R U P D 2
C29B C -0.1377(12) 0.5712(9) 0.4501(6) 0.047(3) Uani 0.250(5) 1 d D U P D 2
H29D H -0.0564 0.5518 0.4181 0.070 Uiso 0.250(5) 1 calc R U P D 2
H29E H -0.1761 0.5188 0.4480 0.070 Uiso 0.250(5) 1 calc R U P D 2
H29F H -0.1219 0.5679 0.4944 0.070 Uiso 0.250(5) 1 calc R U P D 2
C30 C 0.3626(2) 0.4384(2) 0.29785(11) 0.0222(5) Uani 1 1 d D . . . .
C31 C 0.3214(2) 0.35369(19) 0.29777(12) 0.0241(5) Uani 1 1 d . . . . .
H31 H 0.3641 0.2855 0.3195 0.029 Uiso 1 1 calc R U . . .
C32 C 0.2232(2) 0.36066(18) 0.26851(11) 0.0216(4) Uani 1 1 d D . . . .
C33 C 0.4909(3) 0.3964(3) 0.3210(3) 0.0286(9) Uani 0.799(4) 1 d D U P E 1
F7 F 0.5735(2) 0.3031(2) 0.29128(14) 0.0434(7) Uani 0.799(4) 1 d D U P E 1
F8 F 0.55001(18) 0.46517(17) 0.31048(13) 0.0421(6) Uani 0.799(4) 1 d D U P E 1
F9 F 0.4742(2) 0.37170(19) 0.38551(10) 0.0418(6) Uani 0.799(4) 1 d D U P E 1
C33B C 0.5018(8) 0.3847(9) 0.3074(6) 0.033(4) Uani 0.201(4) 1 d D U P E 2
F7B F 0.5469(10) 0.2771(7) 0.3228(5) 0.041(2) Uani 0.201(4) 1 d D U P E 2
F8B F 0.5110(8) 0.4347(7) 0.3552(4) 0.041(2) Uani 0.201(4) 1 d D U P E 2
F9B F 0.5805(6) 0.3994(7) 0.2529(4) 0.041(2) Uani 0.201(4) 1 d D U P E 2
C34 C 0.2205(3) 0.2476(3) 0.2622(2) 0.0281(8) Uani 0.872(3) 1 d D U P F 1
F10 F 0.29207(19) 0.16817(14) 0.29971(12) 0.0418(5) Uani 0.872(3) 1 d D U P F 1
F11 F 0.2700(2) 0.21319(16) 0.20126(10) 0.0542(7) Uani 0.872(3) 1 d D U P F 1
F12 F 0.10505(17) 0.24674(15) 0.27970(15) 0.0523(7) Uani 0.872(3) 1 d D U P F 1
C34B C 0.212(2) 0.2507(12) 0.2633(11) 0.040(5) Uani 0.128(3) 1 d D U P F 2
F10B F 0.1487(13) 0.2395(9) 0.2203(7) 0.040(3) Uani 0.128(3) 1 d D U P F 2
F11B F 0.3259(10) 0.1667(11) 0.2483(8) 0.049(3) Uani 0.128(3) 1 d D U P F 2
F12B F 0.1565(15) 0.2250(12) 0.3221(6) 0.058(4) Uani 0.128(3) 1 d D U P F 2
C35 C 0.3526(2) 0.6258(2) 0.27864(12) 0.0240(5) Uani 1 1 d . . . . .
C36 C 0.3409(2) 0.6758(2) 0.33610(13) 0.0271(5) Uani 1 1 d . . . . .
C37 C 0.3849(3) 0.7609(2) 0.32980(15) 0.0372(6) Uani 1 1 d . . . . .
H37 H 0.3769 0.7969 0.3680 0.045 Uiso 1 1 calc R U . . .
C38 C 0.4393(3) 0.7934(3) 0.26976(17) 0.0460(8) Uani 1 1 d . . . . .
H38 H 0.4689 0.8509 0.2667 0.055 Uiso 1 1 calc R U . . .
C39 C 0.4509(3) 0.7423(3) 0.21366(16) 0.0436(7) Uani 1 1 d . . . . .
H39 H 0.4899 0.7646 0.1724 0.052 Uiso 1 1 calc R U . . .
C40 C 0.4067(2) 0.6590(2) 0.21632(13) 0.0316(6) Uani 1 1 d . . . . .
C41 C 0.0673(2) 0.44294(18) 0.20050(11) 0.0214(4) Uani 1 1 d . . . . .
C42 C 0.1259(3) 0.4240(2) 0.13422(12) 0.0302(5) Uani 1 1 d . . . . .
C43 C 0.0585(3) 0.4034(2) 0.09349(14) 0.0392(7) Uani 1 1 d . . . . .
H43 H 0.0967 0.3893 0.0484 0.047 Uiso 1 1 calc R U . . .
C44 C -0.0618(3) 0.4031(2) 0.11755(15) 0.0383(7) Uani 1 1 d . . . . .
H44 H -0.1040 0.3856 0.0897 0.046 Uiso 1 1 calc R U . . .
C45 C -0.1204(3) 0.4282(2) 0.18162(14) 0.0307(6) Uani 1 1 d . . . . .
H45 H -0.2045 0.4302 0.1973 0.037 Uiso 1 1 calc R U . . .
C46 C -0.0594(2) 0.45098(18) 0.22467(12) 0.0239(5) Uani 1 1 d . . . . .
C47 C 0.2855(3) 0.6425(2) 0.40443(13) 0.0323(6) Uani 1 1 d . . . . .
H47 H 0.2670 0.5765 0.4007 0.039 Uiso 1 1 calc R U . . .
C49 C 0.2555(3) 0.4297(3) 0.10444(13) 0.0416(7) Uani 1 1 d . . . . .
H49 H 0.2913 0.4377 0.1416 0.050 Uiso 1 1 calc R U . . .
C50 C -0.1338(2) 0.4858(2) 0.29325(13) 0.0265(5) Uani 1 1 d . . . . .
H50 H -0.0801 0.5065 0.3156 0.032 Uiso 1 1 calc R U . . .
C51 C 0.1600(3) 0.7349(3) 0.43475(16) 0.0488(8) Uani 1 1 d . . . . .
H51A H 0.1760 0.8006 0.4387 0.073 Uiso 1 1 calc R U . . .
H51B H 0.1261 0.7102 0.4784 0.073 Uiso 1 1 calc R U . . .
H51C H 0.0974 0.7533 0.4066 0.073 Uiso 1 1 calc R U . . .
C52 C 0.3815(3) 0.6101(3) 0.45079(14) 0.0397(7) Uani 1 1 d . . . . .
H52A H 0.4615 0.5494 0.4321 0.060 Uiso 1 1 calc R U . . .
H52B H 0.3443 0.5861 0.4939 0.060 Uiso 1 1 calc R U . . .
H52C H 0.3997 0.6741 0.4557 0.060 Uiso 1 1 calc R U . . .
C48 C 0.4178(2) 0.6066(2) 0.15356(13) 0.0350(6) Uani 1 1 d D . . . .
H48A H 0.3405 0.5892 0.1586 0.042 Uiso 0.730(13) 1 calc R U P G 1
H48B H 0.3749 0.5537 0.1678 0.042 Uiso 0.270(13) 1 calc R U P G 2
C53 C 0.4193(7) 0.6866(5) 0.0936(2) 0.0464(14) Uani 0.730(13) 1 d D U P G 1
H53A H 0.4984 0.6996 0.0851 0.070 Uiso 0.730(13) 1 calc R U P G 1
H53B H 0.3449 0.7570 0.1024 0.070 Uiso 0.730(13) 1 calc R U P G 1
H53C H 0.4155 0.6541 0.0550 0.070 Uiso 0.730(13) 1 calc R U P G 1
C54 C 0.5352(5) 0.4990(5) 0.1432(3) 0.0468(15) Uani 0.730(13) 1 d D U P G 1
H54A H 0.5383 0.4647 0.1038 0.070 Uiso 0.730(13) 1 calc R U P G 1
H54B H 0.5309 0.4488 0.1815 0.070 Uiso 0.730(13) 1 calc R U P G 1
H54C H 0.6127 0.5138 0.1377 0.070 Uiso 0.730(13) 1 calc R U P G 1
C53B C 0.346(2) 0.6848(13) 0.1040(8) 0.072(6) Uani 0.270(13) 1 d D U P G 2
H53D H 0.3749 0.7454 0.0923 0.108 Uiso 0.270(13) 1 calc R U P G 2
H53E H 0.2534 0.7151 0.1231 0.108 Uiso 0.270(13) 1 calc R U P G 2
H53F H 0.3617 0.6447 0.0645 0.108 Uiso 0.270(13) 1 calc R U P G 2
C54B C 0.5543(9) 0.5358(16) 0.1179(10) 0.064(5) Uani 0.270(13) 1 d D U P G 2
H54D H 0.5497 0.5017 0.0803 0.096 Uiso 0.270(13) 1 calc R U P G 2
H54E H 0.5979 0.4777 0.1483 0.096 Uiso 0.270(13) 1 calc R U P G 2
H54F H 0.6024 0.5828 0.1024 0.096 Uiso 0.270(13) 1 calc R U P G 2
C55 C 0.2386(5) 0.5301(4) 0.0606(2) 0.0846(14) Uani 1 1 d . U . . .
H55A H 0.3214 0.5366 0.0452 0.127 Uiso 1 1 calc R U . . .
H55B H 0.1771 0.5959 0.0850 0.127 Uiso 1 1 calc R U . . .
H55C H 0.2061 0.5241 0.0228 0.127 Uiso 1 1 calc R U . . .
C56 C 0.3526(4) 0.3250(4) 0.0692(2) 0.0803(13) Uani 1 1 d . U . . .
H56A H 0.3266 0.3199 0.0289 0.120 Uiso 1 1 calc R U . . .
H56B H 0.3560 0.2600 0.0981 0.120 Uiso 1 1 calc R U . . .
H56C H 0.4377 0.3278 0.0579 0.120 Uiso 1 1 calc R U . . .
C57 C -0.2595(2) 0.5882(2) 0.29043(16) 0.0391(7) Uani 1 1 d . . . . .
H57A H -0.2396 0.6481 0.2647 0.059 Uiso 1 1 calc R U . . .
H57B H -0.3042 0.6123 0.3352 0.059 Uiso 1 1 calc R U . . .
H57C H -0.3145 0.5691 0.2696 0.059 Uiso 1 1 calc R U . . .
C58 C -0.1644(3) 0.3922(2) 0.33466(15) 0.0403(7) Uani 1 1 d . . . . .
H58A H -0.2009 0.3598 0.3094 0.060 Uiso 1 1 calc R U . . .
H58B H -0.2264 0.4221 0.3752 0.060 Uiso 1 1 calc R U . . .
H58C H -0.0853 0.3349 0.3458 0.060 Uiso 1 1 calc R U . . .

loop_
_atom_site_aniso_label
_atom_site_aniso_U_11
_atom_site_aniso_U_22
_atom_site_aniso_U_33
_atom_site_aniso_U_23
_atom_site_aniso_U_13
_atom_site_aniso_U_12
Ni1 0.02039(14) 0.01525(14) 0.01431(14) -0.00139(10) -0.00444(11) -0.00218(11)
Ni2 0.01223(12) 0.01479(13) 0.01754(14) -0.00164(10) -0.00444(10) -0.00574(10)
F1 0.0513(10) 0.0194(7) 0.0374(9) -0.0002(6) -0.0112(8) 0.0044(7)
F2 0.0390(9) 0.0312(8) 0.0246(7) 0.0104(6) -0.0069(6) -0.0049(7)
F3 0.0331(8) 0.0496(10) 0.0365(9) 0.0060(7) -0.0196(7) -0.0116(7)
O1 0.0167(10) 0.0126(9) 0.0327(12) -0.0053(8) -0.0120(9) -0.0030(8)
O2 0.0205(10) 0.0163(10) 0.0349(13) -0.0021(9) -0.0109(9) -0.0068(8)
O1B 0.023(3) 0.018(3) 0.015(3) -0.002(2) -0.002(3) 0.004(3)
O2B 0.021(3) 0.019(3) 0.013(3) 0.001(2) 0.001(2) 0.003(3)
N1 0.0211(9) 0.0164(9) 0.0147(8) -0.0013(7) -0.0030(7) -0.0080(7)
N2 0.0216(9) 0.0180(9) 0.0156(9) -0.0024(7) -0.0050(7) -0.0060(7)
N3 0.0150(8) 0.0244(10) 0.0188(9) -0.0017(7) -0.0019(7) -0.0106(7)
N4 0.0150(8) 0.0181(9) 0.0209(9) -0.0023(7) -0.0045(7) -0.0072(7)
C1 0.0222(11) 0.0139(10) 0.0188(10) -0.0012(8) -0.0083(8) -0.0034(8)
C2 0.0188(11) 0.0238(11) 0.0206(11) -0.0043(9) -0.0037(9) -0.0029(9)
C3 0.0228(11) 0.0253(11) 0.0156(10) -0.0049(9) -0.0008(8) -0.0071(9)
C4 0.0323(13) 0.0236(12) 0.0218(12) 0.0005(9) -0.0069(10) -0.0023(10)
C5 0.022(3) 0.037(3) 0.020(3) -0.005(3) -0.002(2) -0.009(2)
F4 0.028(3) 0.080(6) 0.043(4) -0.005(4) 0.004(3) 0.005(3)
F5 0.041(4) 0.040(3) 0.024(3) -0.012(3) 0.000(2) -0.001(3)
F6 0.033(2) 0.042(3) 0.021(3) 0.004(2) 0.002(2) -0.019(2)
C5B 0.029(4) 0.043(4) 0.021(4) -0.002(4) -0.001(4) 0.000(4)
F4B 0.008(4) 0.033(4) 0.018(4) 0.007(3) -0.006(3) -0.010(3)
F5B 0.040(5) 0.043(5) 0.029(5) -0.020(4) -0.005(3) -0.005(4)
F6B 0.036(4) 0.066(6) 0.022(4) -0.001(5) 0.004(3) -0.007(5)
C5C 0.036(4) 0.049(5) 0.021(4) -0.003(4) -0.003(4) 0.006(4)
F4C 0.029(6) 0.054(6) 0.031(6) -0.006(5) 0.005(5) -0.002(5)
F5C 0.063(5) 0.045(5) 0.031(5) -0.008(4) 0.008(4) 0.017(4)
F6C 0.057(5) 0.061(6) 0.028(4) 0.000(5) 0.005(4) 0.022(5)
C6 0.0238(11) 0.0135(10) 0.0150(10) 0.0018(8) -0.0041(8) -0.0041(8)
C7 0.0311(12) 0.0175(10) 0.0160(10) 0.0017(8) -0.0054(9) -0.0073(9)
C8 0.0393(14) 0.0244(12) 0.0167(11) 0.0003(9) -0.0046(10) -0.0077(11)
C9 0.0359(14) 0.0341(14) 0.0190(12) 0.0037(10) 0.0041(10) -0.0069(12)
C10 0.0305(13) 0.0323(14) 0.0304(13) 0.0083(11) -0.0021(11) -0.0146(11)
C11 0.0276(12) 0.0182(11) 0.0229(11) 0.0064(9) -0.0066(9) -0.0089(9)
C12 0.0259(11) 0.0222(11) 0.0131(10) -0.0027(8) -0.0044(8) -0.0054(9)
C13 0.0502(16) 0.0271(13) 0.0255(13) -0.0003(10) -0.0159(12) -0.0143(12)
C14 0.064(2) 0.0354(15) 0.0318(15) -0.0061(12) -0.0226(14) -0.0171(14)
C15 0.0419(15) 0.0456(16) 0.0164(12) -0.0036(11) -0.0091(11) -0.0091(13)
C16 0.0423(15) 0.0358(14) 0.0211(12) 0.0065(10) -0.0075(11) -0.0141(12)
C17 0.0384(14) 0.0282(13) 0.0195(11) 0.0011(9) -0.0058(10) -0.0145(11)
C18 0.0401(14) 0.0310(13) 0.0210(12) -0.0045(10) -0.0076(10) -0.0186(11)
C20 0.084(2) 0.0353(15) 0.0368(16) 0.0053(12) -0.0330(16) -0.0348(16)
C22 0.0632(19) 0.0346(15) 0.0329(15) -0.0013(11) -0.0171(14) -0.0269(14)
C23 0.0487(17) 0.0451(17) 0.0364(16) -0.0039(13) -0.0187(13) -0.0180(14)
C19 0.032(4) 0.021(2) 0.032(3) 0.007(2) -0.009(2) -0.013(2)
C24 0.035(3) 0.054(5) 0.062(5) -0.005(4) -0.020(3) -0.025(3)
C25 0.062(6) 0.025(2) 0.044(4) -0.004(3) -0.020(4) -0.013(4)
C19B 0.028(5) 0.030(6) 0.036(5) 0.001(5) -0.013(4) -0.024(5)
C24B 0.056(8) 0.052(9) 0.058(9) -0.002(7) -0.021(6) -0.022(7)
C25B 0.055(9) 0.023(5) 0.053(9) -0.003(5) -0.016(7) -0.018(6)
C26 0.098(3) 0.052(2) 0.0351(17) 0.0042(14) -0.0197(18) -0.043(2)
C27 0.084(3) 0.0303(16) 0.071(2) 0.0044(15) -0.039(2) -0.0224(17)
C21 0.047(3) 0.028(2) 0.0235(19) 0.0065(14) -0.010(2) -0.0172(19)
C28 0.056(2) 0.0256(17) 0.0265(18) 0.0025(14) -0.0170(17) -0.0099(16)
C29 0.064(3) 0.045(2) 0.049(2) 0.0146(19) -0.013(2) -0.037(2)
C21B 0.042(6) 0.042(6) 0.029(5) 0.012(4) -0.003(5) -0.021(5)
C28B 0.051(7) 0.093(10) 0.090(10) 0.017(8) 0.001(7) -0.047(7)
C29B 0.060(6) 0.044(6) 0.039(6) 0.005(5) -0.016(5) -0.023(5)
C30 0.0152(10) 0.0286(12) 0.0223(11) 0.0011(9) -0.0062(8) -0.0076(9)
C31 0.0201(11) 0.0216(11) 0.0278(12) 0.0030(9) -0.0063(9) -0.0059(9)
C32 0.0190(10) 0.0204(11) 0.0241(11) -0.0029(9) -0.0008(9) -0.0079(9)
C33 0.0199(16) 0.0264(17) 0.040(2) -0.0008(15) -0.0132(15) -0.0063(14)
F7 0.0219(12) 0.0421(15) 0.0600(18) -0.0198(13) -0.0191(12) 0.0043(10)
F8 0.0219(10) 0.0424(12) 0.0694(18) 0.0073(11) -0.0218(10) -0.0160(9)
F9 0.0425(12) 0.0522(14) 0.0344(12) 0.0067(10) -0.0231(9) -0.0167(10)
C33B 0.028(5) 0.031(5) 0.046(6) -0.003(5) -0.012(5) -0.016(5)
F7B 0.031(5) 0.032(4) 0.058(6) 0.002(4) -0.025(4) -0.004(4)
F8B 0.033(4) 0.041(5) 0.053(5) -0.018(4) -0.028(4) -0.005(4)
F9B 0.014(3) 0.057(5) 0.048(5) -0.002(4) -0.004(3) -0.012(3)
C34 0.0246(14) 0.0191(14) 0.0386(16) -0.0026(13) -0.0097(13) -0.0045(12)
F10 0.0406(11) 0.0203(9) 0.0651(15) 0.0075(9) -0.0229(10) -0.0088(8)
F11 0.0755(17) 0.0311(11) 0.0495(13) -0.0183(9) -0.0088(11) -0.0120(11)
F12 0.0261(10) 0.0202(9) 0.113(2) 0.0050(11) -0.0182(12) -0.0115(8)
C34B 0.040(6) 0.024(6) 0.056(6) 0.001(6) -0.015(6) -0.009(6)
F10B 0.062(7) 0.014(5) 0.062(7) 0.009(5) -0.046(6) -0.020(5)
F11B 0.037(6) 0.032(6) 0.073(8) -0.003(6) -0.015(6) -0.006(5)
F12B 0.064(7) 0.044(6) 0.067(8) 0.005(6) 0.003(6) -0.033(6)
C35 0.0162(10) 0.0292(12) 0.0321(13) 0.0051(10) -0.0107(9) -0.0132(9)
C36 0.0246(12) 0.0267(12) 0.0367(14) 0.0013(10) -0.0147(10) -0.0131(10)
C37 0.0359(14) 0.0326(14) 0.0564(18) 0.0024(12) -0.0265(13) -0.0186(12)
C38 0.0473(17) 0.0424(17) 0.069(2) 0.0194(15) -0.0327(16) -0.0333(15)
C39 0.0399(16) 0.0568(19) 0.0493(18) 0.0242(15) -0.0219(14) -0.0348(15)
C40 0.0238(12) 0.0443(15) 0.0345(14) 0.0095(11) -0.0128(10) -0.0205(11)
C41 0.0235(11) 0.0169(10) 0.0282(12) -0.0038(9) -0.0115(9) -0.0082(9)
C42 0.0381(14) 0.0277(13) 0.0273(13) -0.0077(10) -0.0074(11) -0.0131(11)
C43 0.0588(19) 0.0346(15) 0.0284(14) -0.0101(11) -0.0156(13) -0.0165(13)
C44 0.0526(17) 0.0277(13) 0.0492(17) -0.0025(12) -0.0319(14) -0.0182(13)
C45 0.0352(14) 0.0215(12) 0.0448(15) 0.0013(10) -0.0215(12) -0.0139(10)
C46 0.0252(11) 0.0171(11) 0.0347(13) 0.0006(9) -0.0139(10) -0.0101(9)
C47 0.0343(14) 0.0384(15) 0.0326(14) -0.0079(11) -0.0088(11) -0.0199(12)
C49 0.0476(17) 0.061(2) 0.0224(13) -0.0155(13) 0.0033(12) -0.0297(15)
C50 0.0173(11) 0.0296(12) 0.0374(14) -0.0009(10) -0.0100(10) -0.0117(10)
C51 0.0372(16) 0.063(2) 0.0512(19) -0.0264(16) -0.0101(14) -0.0176(15)
C52 0.0472(17) 0.0451(17) 0.0350(15) -0.0039(12) -0.0170(13) -0.0210(14)
C48 0.0276(13) 0.0569(18) 0.0275(13) 0.0081(12) -0.0065(10) -0.0259(13)
C53 0.049(3) 0.066(3) 0.034(2) 0.012(2) -0.013(2) -0.034(3)
C54 0.038(2) 0.055(3) 0.035(3) -0.002(2) -0.007(2) -0.007(2)
C53B 0.071(11) 0.075(9) 0.053(8) -0.007(7) -0.039(8) 0.003(9)
C54B 0.043(8) 0.068(10) 0.083(12) 0.010(9) -0.031(8) -0.019(7)
C55 0.086(3) 0.105(4) 0.082(3) 0.036(3) -0.025(2) -0.064(3)
C56 0.051(2) 0.088(3) 0.089(3) -0.032(3) 0.017(2) -0.024(2)
C57 0.0250(13) 0.0349(15) 0.0586(19) -0.0098(13) -0.0151(12) -0.0072(11)
C58 0.0321(14) 0.0411(16) 0.0505(18) 0.0070(13) -0.0067(13) -0.0206(13)

loop_
_atom_type_symbol
_atom_type_description
_atom_type_scat_dispersion_real
_atom_type_scat_dispersion_imag
_atom_type_scat_source
C C 0.0033 0.0016 'International Tables Vol C Tables 4.2.6.8 and 6.1.1.4'
H H 0.0000 0.0000 'International Tables Vol C Tables 4.2.6.8 and 6.1.1.4'
N N 0.0061 0.0033 'International Tables Vol C Tables 4.2.6.8 and 6.1.1.4'
O O 0.0106 0.0060 'International Tables Vol C Tables 4.2.6.8 and 6.1.1.4'
F F 0.0171 0.0103 'International Tables Vol C Tables 4.2.6.8 and 6.1.1.4'
Ni Ni 0.3393 1.1124 'International Tables Vol C Tables 4.2.6.8 and 6.1.1.4'

loop_
_geom_angle_atom_site_label_1
_geom_angle_atom_site_label_2
_geom_angle_atom_site_label_3
_geom_angle
O1B Ni1 O2B 77.4(2)
O1B Ni1 N2 161.9(2)
O1 Ni1 N2 126.40(9)
O2B Ni1 N2 90.12(18)
O1B Ni1 N1 94.62(18)
O1 Ni1 N1 106.63(8)
O2B Ni1 N1 169.6(2)
N2 Ni1 N1 95.95(7)
O1 Ni1 O2 75.57(8)
N2 Ni1 O2 122.31(8)
N1 Ni1 O2 131.42(8)
O1B Ni1 Ni2 38.35(18)
O1 Ni1 Ni2 37.86(6)
O2B Ni1 Ni2 39.23(17)
N2 Ni1 Ni2 128.73(5)
N1 Ni1 Ni2 132.91(5)
O2 Ni1 Ni2 38.75(6)
O1 Ni1 H1A 22.8(7)
N2 Ni1 H1A 145.5(10)
N1 Ni1 H1A 89.2(9)
O2 Ni1 H1A 75.8(12)
Ni2 Ni1 H1A 46.3(10)
O1 Ni1 H2A 78.2(11)
N2 Ni1 H2A 99.3(7)
N1 Ni1 H2A 156.6(8)
O2 Ni1 H2A 26.3(6)
Ni2 Ni1 H2A 42.3(10)
H1A Ni1 H2A 88.2(15)
O1 Ni2 O2 78.06(8)
O1 Ni2 N4 92.13(8)
O1B Ni2 N4 114.4(2)
O2 Ni2 N4 169.44(8)
O1 Ni2 N3 171.43(8)
O1B Ni2 N3 137.0(3)
O2 Ni2 N3 93.54(8)
N4 Ni2 N3 96.36(8)
O1B Ni2 O2B 77.4(2)
N4 Ni2 O2B 121.6(2)
N3 Ni2 O2B 112.2(2)
O1 Ni2 Ni1 38.86(6)
O1B Ni2 Ni1 38.37(17)
O2 Ni2 Ni1 40.29(6)
N4 Ni2 Ni1 129.31(5)
N3 Ni2 Ni1 133.16(6)
O2B Ni2 Ni1 39.17(17)
O1 Ni2 H2A 80.3(11)
O2 Ni2 H2A 27.0(7)
N4 Ni2 H2A 148.0(8)
N3 Ni2 H2A 93.0(12)
Ni1 Ni2 H2A 43.4(11)
Ni2 O1 Ni1 103.27(9)
Ni2 O1 H1A 99(3)
Ni1 O1 H1A 90(3)
Ni2 O2 Ni1 100.95(9)
Ni2 O2 H2A 83(2)
Ni1 O2 H2A 82(3)
Ni2 O1B Ni1 103.3(3)
Ni1 O2B Ni2 101.6(3)
C1 N1 C6 124.77(18)
C1 N1 Ni1 123.15(15)
C6 N1 Ni1 112.00(13)
C3 N2 C12 118.57(18)
C3 N2 Ni1 120.73(15)
C12 N2 Ni1 120.19(14)
C30 N3 C35 122.06(18)
C30 N3 Ni2 122.30(15)
C35 N3 Ni2 115.64(14)
C32 N4 C41 117.82(18)
C32 N4 Ni2 121.75(15)
C41 N4 Ni2 120.12(14)
N1 C1 C2 124.4(2)
N1 C1 C4 124.3(2)
C2 C1 C4 111.27(19)
C3 C2 C1 126.1(2)
C3 C2 H2 117.0
C1 C2 H2 117.0
N2 C3 C2 126.1(2)
N2 C3 C5C 123.6(5)
C2 C3 C5C 108.0(5)
N2 C3 C5B 120.9(5)
C2 C3 C5B 113.0(5)
N2 C3 C5 118.9(4)
C2 C3 C5 114.9(4)
F2 C4 F1 106.9(2)
F2 C4 F3 106.74(19)
F1 C4 F3 106.1(2)
F2 C4 C1 115.4(2)
F1 C4 C1 110.65(19)
F3 C4 C1 110.5(2)
F6 C5 F5 108.2(6)
F6 C5 F4 108.6(7)
F5 C5 F4 104.9(7)
F6 C5 C3 112.3(7)
F5 C5 C3 111.1(7)
F4 C5 C3 111.4(8)
F6B C5B F5B 107.0(9)
F6B C5B F4B 106.2(9)
F5B C5B F4B 105.6(9)
F6B C5B C3 115.5(13)
F5B C5B C3 110.6(12)
F4B C5B C3 111.3(10)
F6C C5C F5C 106.9(9)
F6C C5C F4C 105.5(10)
F5C C5C F4C 105.1(9)
F6C C5C C3 116.4(8)
F5C C5C C3 117.4(8)
F4C C5C C3 104.3(14)
C7 C6 C11 121.8(2)
C7 C6 N1 119.8(2)
C11 C6 N1 118.14(19)
C8 C7 C6 117.7(2)
C8 C7 C18 118.5(2)
C6 C7 C18 123.8(2)
C9 C8 C7 121.5(2)
C9 C8 H8 119.3
C7 C8 H8 119.3
C8 C9 C10 119.9(2)
C8 C9 H9 120.0
C10 C9 H9 120.0
C9 C10 C11 121.2(2)
C9 C10 H10 119.4
C11 C10 H10 119.4
C10 C11 C6 117.9(2)
C10 C11 C19 119.4(5)
C6 C11 C19 122.8(5)
C10 C11 C19B 123.4(10)
C6 C11 C19B 118.5(10)
C13 C12 C17 120.8(2)
C13 C12 N2 117.3(2)
C17 C12 N2 121.9(2)
C12 C13 C14 118.3(2)
C12 C13 C20 123.2(2)
C14 C13 C20 118.4(2)
C15 C14 C13 121.3(3)
C15 C14 H14 119.3
C13 C14 H14 119.3
C16 C15 C14 119.4(2)
C16 C15 H15 120.3
C14 C15 H15 120.3
C15 C16 C17 121.8(2)
C15 C16 H16 119.1
C17 C16 H16 119.1
C16 C17 C12 118.2(2)
C16 C17 C21 118.1(3)
C12 C17 C21 123.1(2)
C16 C17 C21B 119.7(5)
C12 C17 C21B 119.0(5)
C7 C18 C22 111.5(2)
C7 C18 C23 111.6(2)
C22 C18 C23 109.8(2)
C7 C18 H18 107.9
C22 C18 H18 107.9
C23 C18 H18 107.9
C13 C20 C26 108.6(3)
C13 C20 C27 113.1(3)
C26 C20 C27 110.8(3)
C13 C20 H20 108.0
C26 C20 H20 108.0
C27 C20 H20 108.0
C18 C22 H22A 109.5
C18 C22 H22B 109.5
H22A C22 H22B 109.5
C18 C22 H22C 109.5
H22A C22 H22C 109.5
H22B C22 H22C 109.5
C18 C23 H23A 109.5
C18 C23 H23B 109.5
H23A C23 H23B 109.5
C18 C23 H23C 109.5
H23A C23 H23C 109.5
H23B C23 H23C 109.5
C24 C19 C11 116.4(8)
C24 C19 C25 110.9(5)
C11 C19 C25 109.0(8)
C24 C19 H19 106.7
C11 C19 H19 106.7
C25 C19 H19 106.7
C19 C24 H24A 109.5
C19 C24 H24B 109.5
H24A C24 H24B 109.5
C19 C24 H24C 109.5
H24A C24 H24C 109.5
H24B C24 H24C 109.5
C19 C25 H25A 109.5
C19 C25 H25B 109.5
H25A C25 H25B 109.5
C19 C25 H25C 109.5
H25A C25 H25C 109.5
H25B C25 H25C 109.5
C24B C19B C11 108.8(19)
C24B C19B C25B 110.9(10)
C11 C19B C25B 114.3(19)
C24B C19B H19B 107.5
C11 C19B H19B 107.5
C25B C19B H19B 107.5
C19B C24B H24D 109.5
C19B C24B H24E 109.5
H24D C24B H24E 109.5
C19B C24B H24F 109.5
H24D C24B H24F 109.5
H24E C24B H24F 109.5
C19B C25B H25D 109.5
C19B C25B H25E 109.5
H25D C25B H25E 109.5
C19B C25B H25F 109.5
H25D C25B H25F 109.5
H25E C25B H25F 109.5
C20 C26 H26A 109.5
C20 C26 H26B 109.5
H26A C26 H26B 109.5
C20 C26 H26C 109.5
H26A C26 H26C 109.5
H26B C26 H26C 109.5
C20 C27 H27A 109.5
C20 C27 H27B 109.5
H27A C27 H27B 109.5
C20 C27 H27C 109.5
H27A C27 H27C 109.5
H27B C27 H27C 109.5
C17 C21 C29 110.7(3)
C17 C21 C28 110.1(3)
C29 C21 C28 110.8(3)
C17 C21 H21 108.4
C29 C21 H21 108.4
C28 C21 H21 108.4
C21 C28 H28A 109.5
C21 C28 H28B 109.5
H28A C28 H28B 109.5
C21 C28 H28C 109.5
H28A C28 H28C 109.5
H28B C28 H28C 109.5
C21 C29 H29A 109.5
C21 C29 H29B 109.5
H29A C29 H29B 109.5
C21 C29 H29C 109.5
H29A C29 H29C 109.5
H29B C29 H29C 109.5
C17 C21B C28B 121.0(10)
C17 C21B C29B 108.1(8)
C28B C21B C29B 108.5(9)
C17 C21B H21B 106.1
C28B C21B H21B 106.1
C29B C21B H21B 106.1
C21B C28B H28D 109.5
C21B C28B H28E 109.5
H28D C28B H28E 109.5
C21B C28B H28F 109.5
H28D C28B H28F 109.5
H28E C28B H28F 109.5
C21B C29B H29D 109.5
C21B C29B H29E 109.5
H29D C29B H29E 109.5
C21B C29B H29F 109.5
H29D C29B H29F 109.5
H29E C29B H29F 109.5
N3 C30 C31 125.1(2)
N3 C30 C33B 126.3(5)
C31 C30 C33B 107.6(5)
N3 C30 C33 122.9(2)
C31 C30 C33 112.0(2)
C32 C31 C30 125.4(2)
C32 C31 H31 117.3
C30 C31 H31 117.3
N4 C32 C31 125.1(2)
N4 C32 C34 121.5(2)
C31 C32 C34 113.3(2)
N4 C32 C34B 119.1(9)
C31 C32 C34B 115.8(9)
F8 C33 F7 106.6(3)
F8 C33 F9 106.5(4)
F7 C33 F9 106.5(3)
F8 C33 C30 116.1(3)
F7 C33 C30 110.0(3)
F9 C33 C30 110.6(3)
F8B C33B F7B 106.9(9)
F8B C33B F9B 107.9(9)
F7B C33B F9B 107.0(9)
F8B C33B C30 108.2(7)
F7B C33B C30 116.4(9)
F9B C33B C30 110.1(8)
F12 C34 F11 108.5(3)
F12 C34 F10 105.5(3)
F11 C34 F10 105.2(3)
F12 C34 C32 113.8(2)
F11 C34 C32 111.0(3)
F10 C34 C32 112.4(3)
F12B C34B F11B 106.0(15)
F12B C34B F10B 106.2(12)
F11B C34B F10B 101.9(11)
F12B C34B C32 107.4(13)
F11B C34B C32 112.8(14)
F10B C34B C32 121.4(15)
C36 C35 C40 121.7(2)
C36 C35 N3 120.6(2)
C40 C35 N3 117.5(2)
C35 C36 C37 117.6(2)
C35 C36 C47 124.0(2)
C37 C36 C47 118.3(2)
C38 C37 C36 121.5(3)
C38 C37 H37 119.2
C36 C37 H37 119.2
C37 C38 C39 119.9(3)
C37 C38 H38 120.1
C39 C38 H38 120.1
C38 C39 C40 121.5(3)
C38 C39 H39 119.3
C40 C39 H39 119.3
C39 C40 C35 117.8(3)
C39 C40 C48 120.1(2)
C35 C40 C48 122.1(2)
C42 C41 C46 121.4(2)
C42 C41 N4 117.8(2)
C46 C41 N4 120.8(2)
C41 C42 C43 117.7(2)
C41 C42 C49 122.9(2)
C43 C42 C49 119.4(2)
C44 C43 C42 121.4(3)
C44 C43 H43 119.3
C42 C43 H43 119.3
C45 C44 C43 119.9(2)
C45 C44 H44 120.0
C43 C44 H44 120.0
C44 C45 C46 121.6(2)
C44 C45 H45 119.2
C46 C45 H45 119.2
C45 C46 C41 117.6(2)
C45 C46 C50 118.5(2)
C41 C46 C50 123.9(2)
C36 C47 C51 111.6(2)
C36 C47 C52 111.5(2)
C51 C47 C52 109.2(2)
C36 C47 H47 108.2
C51 C47 H47 108.2
C52 C47 H47 108.2
C55 C49 C42 110.3(3)
C55 C49 C56 111.6(3)
C42 C49 C56 113.1(3)
C55 C49 H49 107.2
C42 C49 H49 107.2
C56 C49 H49 107.2
C46 C50 C58 112.4(2)
C46 C50 C57 110.4(2)
C58 C50 C57 109.6(2)
C46 C50 H50 108.1
C58 C50 H50 108.1
C57 C50 H50 108.1
C47 C51 H51A 109.5
C47 C51 H51B 109.5
H51A C51 H51B 109.5
C47 C51 H51C 109.5
H51A C51 H51C 109.5
H51B C51 H51C 109.5
C47 C52 H52A 109.5
C47 C52 H52B 109.5
H52A C52 H52B 109.5
C47 C52 H52C 109.5
H52A C52 H52C 109.5
H52B C52 H52C 109.5
C53B C48 C40 115.2(7)
C54 C48 C40 110.8(3)
C53B C48 C54B 108.9(10)
C40 C48 C54B 116.5(7)
C54 C48 C53 111.0(3)
C40 C48 C53 111.5(3)
C54 C48 H48A 107.8
C40 C48 H48A 107.8
C53 C48 H48A 107.8
C53B C48 H48B 105.0
C40 C48 H48B 105.0
C54B C48 H48B 105.0
C48 C53 H53A 109.5
C48 C53 H53B 109.5
H53A C53 H53B 109.5
C48 C53 H53C 109.5
H53A C53 H53C 109.5
H53B C53 H53C 109.5
C48 C54 H54A 109.5
C48 C54 H54B 109.5
H54A C54 H54B 109.5
C48 C54 H54C 109.5
H54A C54 H54C 109.5
H54B C54 H54C 109.5
C48 C53B H53D 109.5
C48 C53B H53E 109.5
H53D C53B H53E 109.5
C48 C53B H53F 109.5
H53D C53B H53F 109.5
H53E C53B H53F 109.5
C48 C54B H54D 109.5
C48 C54B H54E 109.5
H54D C54B H54E 109.5
C48 C54B H54F 109.5
H54D C54B H54F 109.5
H54E C54B H54F 109.5
C49 C55 H55A 109.5
C49 C55 H55B 109.5
H55A C55 H55B 109.5
C49 C55 H55C 109.5
H55A C55 H55C 109.5
H55B C55 H55C 109.5
C49 C56 H56A 109.5
C49 C56 H56B 109.5
H56A C56 H56B 109.5
C49 C56 H56C 109.5
H56A C56 H56C 109.5
H56B C56 H56C 109.5
C50 C57 H57A 109.5
C50 C57 H57B 109.5
H57A C57 H57B 109.5
C50 C57 H57C 109.5
H57A C57 H57C 109.5
H57B C57 H57C 109.5
C50 C58 H58A 109.5
C50 C58 H58B 109.5
H58A C58 H58B 109.5
C50 C58 H58C 109.5
H58A C58 H58C 109.5
H58B C58 H58C 109.5

loop_
_geom_bond_atom_site_label_1
_geom_bond_atom_site_label_2
_geom_bond_distance
Ni1 O1B 1.892(6)
Ni1 O1 1.9122(19)
Ni1 O2B 1.913(6)
Ni1 N2 1.9377(18)
Ni1 N1 1.9489(18)
Ni1 O2 1.954(2)
Ni1 Ni2 2.9661(4)
Ni1 H1A 2.07(4)
Ni1 H2A 2.05(4)
Ni2 O1 1.8705(19)
Ni2 O1B 1.891(6)
Ni2 O2 1.8911(19)
Ni2 N4 1.9108(18)
Ni2 N3 1.9127(18)
Ni2 O2B 1.915(5)
Ni2 H2A 2.00(4)
F1 C4 1.334(3)
F2 C4 1.328(3)
F3 C4 1.349(3)
O1 H1A 0.803(19)
O2 H2A 0.913(19)
N1 C1 1.311(3)
N1 C6 1.446(3)
N2 C3 1.330(3)
N2 C12 1.459(3)
N3 C30 1.319(3)
N3 C35 1.453(3)
N4 C32 1.329(3)
N4 C41 1.461(3)
C1 C2 1.401(3)
C1 C4 1.536(3)
C2 C3 1.389(3)
C2 H2 0.9500
C3 C5C 1.535(8)
C3 C5B 1.539(7)
C3 C5 1.542(5)
C5 F6 1.324(6)
C5 F5 1.333(6)
C5 F4 1.352(6)
C5B F6B 1.321(8)
C5B F5B 1.330(8)
C5B F4B 1.354(8)
C5C F6C 1.316(9)
C5C F5C 1.327(9)
C5C F4C 1.356(9)
C6 C7 1.403(3)
C6 C11 1.404(3)
C7 C8 1.391(3)
C7 C18 1.522(3)
C8 C9 1.378(4)
C8 H8 0.9500
C9 C10 1.381(4)
C9 H9 0.9500
C10 C11 1.391(3)
C10 H10 0.9500
C11 C19 1.530(5)
C11 C19B 1.532(8)
C12 C13 1.395(3)
C12 C17 1.396(3)
C13 C14 1.403(3)
C13 C20 1.517(4)
C14 C15 1.370(4)
C14 H14 0.9500
C15 C16 1.368(4)
C15 H15 0.9500
C16 C17 1.395(3)
C16 H16 0.9500
C17 C21 1.521(4)
C17 C21B 1.538(8)
C18 C22 1.524(4)
C18 C23 1.545(4)
C18 H18 1.0000
C20 C26 1.517(5)
C20 C27 1.526(4)
C20 H20 1.0000
C22 H22A 0.9800
C22 H22B 0.9800
C22 H22C 0.9800
C23 H23A 0.9800
C23 H23B 0.9800
C23 H23C 0.9800
C19 C24 1.506(6)
C19 C25 1.533(6)
C19 H19 1.0000
C24 H24A 0.9800
C24 H24B 0.9800
C24 H24C 0.9800
C25 H25A 0.9800
C25 H25B 0.9800
C25 H25C 0.9800
C19B C24B 1.505(9)
C19B C25B 1.532(9)
C19B H19B 1.0000
C24B H24D 0.9800
C24B H24E 0.9800
C24B H24F 0.9800
C25B H25D 0.9800
C25B H25E 0.9800
C25B H25F 0.9800
C26 H26A 0.9800
C26 H26B 0.9800
C26 H26C 0.9800
C27 H27A 0.9800
C27 H27B 0.9800
C27 H27C 0.9800
C21 C29 1.533(5)
C21 C28 1.539(5)
C21 H21 1.0000
C28 H28A 0.9800
C28 H28B 0.9800
C28 H28C 0.9800
C29 H29A 0.9800
C29 H29B 0.9800
C29 H29C 0.9800
C21B C28B 1.539(9)
C21B C29B 1.543(9)
C21B H21B 1.0000
C28B H28D 0.9800
C28B H28E 0.9800
C28B H28F 0.9800
C29B H29D 0.9800
C29B H29E 0.9800
C29B H29F 0.9800
C30 C31 1.393(3)
C30 C33B 1.532(8)
C30 C33 1.541(4)
C31 C32 1.388(3)
C31 H31 0.9500
C32 C34 1.536(3)
C32 C34B 1.538(9)
C33 F8 1.324(4)
C33 F7 1.333(4)
C33 F9 1.336(5)
C33B F8B 1.316(9)
C33B F7B 1.327(9)
C33B F9B 1.334(11)
C34 F12 1.316(4)
C34 F11 1.325(4)
C34 F10 1.339(4)
C34B F12B 1.324(18)
C34B F11B 1.333(18)
C34B F10B 1.347(19)
C35 C36 1.399(3)
C35 C40 1.411(3)
C36 C37 1.402(3)
C36 C47 1.516(4)
C37 C38 1.371(4)
C37 H37 0.9500
C38 C39 1.382(5)
C38 H38 0.9500
C39 C40 1.389(4)
C39 H39 0.9500
C40 C48 1.518(4)
C41 C42 1.399(3)
C41 C46 1.409(3)
C42 C43 1.405(4)
C42 C49 1.524(4)
C43 C44 1.377(4)
C43 H43 0.9500
C44 C45 1.368(4)
C44 H44 0.9500
C45 C46 1.400(3)
C45 H45 0.9500
C46 C50 1.510(3)
C47 C51 1.527(4)
C47 C52 1.547(4)
C47 H47 1.0000
C49 C55 1.487(5)
C49 C56 1.526(5)
C49 H49 1.0000
C50 C58 1.538(4)
C50 C57 1.541(3)
C50 H50 1.0000
C51 H51A 0.9800
C51 H51B 0.9800
C51 H51C 0.9800
C52 H52A 0.9800
C52 H52B 0.9800
C52 H52C 0.9800
C48 C53B 1.509(8)
C48 C54 1.512(5)
C48 C54B 1.537(8)
C48 C53 1.539(4)
C48 H48A 1.0000
C48 H48B 1.0000
C53 H53A 0.9800
C53 H53B 0.9800
C53 H53C 0.9800
C54 H54A 0.9800
C54 H54B 0.9800
C54 H54C 0.9800
C53B H53D 0.9800
C53B H53E 0.9800
C53B H53F 0.9800
C54B H54D 0.9800
C54B H54E 0.9800
C54B H54F 0.9800
C55 H55A 0.9800
C55 H55B 0.9800
C55 H55C 0.9800
C56 H56A 0.9800
C56 H56B 0.9800
C56 H56C 0.9800
C57 H57A 0.9800
C57 H57B 0.9800
C57 H57C 0.9800
C58 H58A 0.9800
C58 H58B 0.9800
C58 H58C 0.9800
